data_1536691
loop_
_publ_author_name
'Ellern, Arkady'
'Boatz, Jerry A.'
'Christe, Karl O.'
'Drews, Thomas'
'Seppelt, Konrad'

_publ_section_title
;
 The crystal structures of ClF~3~O, BrF~3~O and [NO]^+^[BrF~4~O]^-^
;
_journal_coden_ASTM ZAACAB
_journal_name_full
;
 Zeitschrift f\"ur anorganische und allgemeine Chemie
;
_journal_page_first 1991
_journal_page_last 1999
_journal_volume 628
_journal_year 2002
_chemical_formula_sum 'Br3 F10 N O4'
_chemical_name_systematic '((N O2) (Br F4)) (Br F3 O)2'
_space_group_IT_number 18
_symmetry_space_group_name_Hall 'P 2 2ab'
_symmetry_space_group_name_H-M 'P 21 21 2'
_cell_angle_alpha 90
_cell_angle_beta 90
_cell_angle_gamma 90
_cell_formula_units_Z 4
_cell_length_a 8.884(4)
_cell_length_b 15.136(4)
_cell_length_c 8.309(3)
_cell_volume 1117.296
_cod_data_source_file Ellern_ZAACAB_2002_595.cif
_cod_data_source_block Br3F10N1O4
_cod_depositor_comments
;
 Updating the bibliography, correcting the atomic coordinates and adding
 proper isotropic displacement parameter values after consulting the
 original publication.

 Antanas Vaitkus,
 2018-07-13
;
_cod_original_formula_sum 'Br3 F10 N1 O4'
_cod_database_code 1536691

loop_
_symmetry_equiv_pos_as_xyz
x,y,z
-x,-y,z
x+1/2,-y+1/2,-z
-x+1/2,y+1/2,-z

loop_
_atom_site_label
_atom_site_type_symbol
_atom_site_fract_x
_atom_site_fract_y
_atom_site_fract_z
_atom_site_occupancy
_atom_site_U_iso_or_equiv
Br1 Br+5 0.7758(1) 0.0632(1) 0.3974(1) 1 0.021(1)
O1 O-2 0.8743(5) 0.1080(4) 0.5311(6) 1 0.043(1)
F1 F-1 0.7519(5) -0.0394(3) 0.5089(5) 1 0.047(1)
F2 F-1 0.7661(5) 0.1626(2) 0.2707(5) 1 0.049(1)
F3 F-1 0.5942(4) 0.0885(3) 0.4550(5) 1 0.046(1)
Br2 Br+5 0.2643(1) 0.2022(1) 0.1845(1) 1 0.027(1)
O2 O-2 0.4221(4) 0.2248(3) 0.2692(6) 1 0.033(1)
F4 F-1 0.3503(4) 0.2037(3) -0.0145(5) 1 0.035(1)
F5 F-1 0.1642(4) 0.2084(3) 0.3775(5) 1 0.040(1)
F6 F-1 0.1871(5) 0.3014(3) 0.1404(5) 1 0.044(1)
Br3 Br+3 0.5 0 0.0011(1) 1 0.020(1)
F7 F-1 0.3504(4) 0.0348(2) 0.1649(5) 1 0.030(1)
F8 F-1 0.3635(4) 0.0285(3) -0.1567(5) 1 0.039(1)
Br4 Br+3 0 0 0.0161(1) 1 22(1)
F9 F-1 0.0473(4) 0.1207(2) 0.0115(5) 1 35(1)
F10 F-1 0 0 0.2697(6) 1 30(1)
F11 F-1 0 0 -0.1962(6) 1 28(1)
N1 N+5 0.2783(6) 0.1714(3) 0.6821(6) 1 26(1)
O3 O-2 0.1593(4) 0.1629(3) 0.7149(6) 1 29(1)
O4 O-2 0.4012(4) 0.1800(3) 0.6475(6) 1 33(1)
